data_4101211
_journal_name_full 'Journal of the American Chemical Society'
_journal_paper_doi 10.1021/ja057012a
_journal_year 2006
_chemical_formula_sum 'C18 H33 N O4'
_chemical_formula_weight 327.45
_space_group_IT_number 170
_symmetry_cell_setting hexagonal
_symmetry_space_group_name_Hall 'P 65'
_symmetry_space_group_name_H-M 'P 65'
_cell_angle_alpha 90.00
_cell_angle_beta 90.00
_cell_angle_gamma 120.00
_cell_formula_units_Z 6
_cell_length_a 10.3160(10)
_cell_length_b 10.3160(10)
_cell_length_c 32.838(6)
_cell_measurement_temperature 299(2)
_cell_volume 3026.4(7)
_diffrn_ambient_temperature 299(2)
_exptl_crystal_density_diffrn 1.078
_cod_database_code 4101211

loop_
_symmetry_equiv_pos_as_xyz
'x, y, z'
'-x, -y, z+1/2'
'-y, x-y, z+2/3'
'y, -x+y, z+1/6'
'-x+y, -x, z+1/3'
'x-y, x, z+5/6'

loop_
_atom_site_label
_atom_site_type_symbol
_atom_site_fract_x
_atom_site_fract_y
_atom_site_fract_z
_atom_site_U_iso_or_equiv
_atom_site_adp_type
_atom_site_occupancy
_atom_site_symmetry_multiplicity
_atom_site_calc_flag
_atom_site_refinement_flags
_atom_site_disorder_assembly
_atom_site_disorder_group
C1 C 0.1939(4) 0.5013(4) 0.09783(11) 0.0682(9) Uani 1 1 d . . .
C2 C 0.1369(6) 0.3346(5) 0.0933(2) 0.1091(15) Uani 1 1 d . . .
H2A H 0.1819 0.3158 0.0698 0.131 Uiso 1 1 calc R . .
H2B H 0.1608 0.2960 0.1173 0.131 Uiso 1 1 calc R . .
C3 C -0.0275(8) 0.2627(7) 0.0881(4) 0.186(4) Uani 1 1 d . . .
H3A H -0.0597 0.1897 0.0663 0.223 Uiso 1 1 calc R . .
H3B H -0.0771 0.2107 0.1130 0.223 Uiso 1 1 calc R . .
C4 C -0.0694(6) 0.3763(6) 0.0785(2) 0.122(2) Uani 1 1 d . . .
H4A H -0.1339 0.3792 0.0995 0.146 Uiso 1 1 calc R . .
H4B H -0.1219 0.3541 0.0526 0.146 Uiso 1 1 calc R . .
C5 C 0.0758(4) 0.5244(4) 0.07629(13) 0.0772(10) Uani 1 1 d . . .
H19 H 0.0639 0.6005 0.0910 0.093 Uiso 1 1 calc R . .
C6 C 0.1381(5) 0.5828(5) 0.03425(11) 0.0819(12) Uani 1 1 d . . .
H6 H 0.0999 0.6464 0.0238 0.080(11) Uiso 1 1 calc R . .
C7 C 0.3074(5) 0.6741(4) 0.04040(9) 0.0724(10) Uani 1 1 d . . .
H7 H 0.3557 0.6613 0.0162 0.087 Uiso 1 1 calc R . .
C8 C 0.3704(6) 0.8388(5) 0.04712(13) 0.0866(12) Uani 1 1 d . . .
H8A H 0.4770 0.8866 0.0524 0.104 Uiso 1 1 calc R . .
H8B H 0.3555 0.8839 0.0229 0.104 Uiso 1 1 calc R . .
C9 C 0.3503(5) 1.0083(4) 0.09533(12) 0.0775(10) Uani 1 1 d . . .
C10 C 0.5128(8) 1.0847(11) 0.1046(3) 0.192(4) Uani 1 1 d . . .
H10A H 0.5457 1.1848 0.1137 0.230 Uiso 1 1 calc R . .
H10B H 0.5670 1.0880 0.0805 0.230 Uiso 1 1 calc R . .
H10C H 0.5308 1.0307 0.1255 0.230 Uiso 1 1 calc R . .
C11 C 0.3265(12) 1.0950(8) 0.0632(2) 0.171(4) Uani 1 1 d . . .
H11A H 0.3810 1.0979 0.0392 0.206 Uiso 1 1 calc R . .
H11B H 0.3614 1.1951 0.0727 0.206 Uiso 1 1 calc R . .
H11C H 0.2217 1.0481 0.0569 0.206 Uiso 1 1 calc R . .
C12 C 0.2552(8) 0.9927(6) 0.13063(18) 0.132(2) Uani 1 1 d . . .
H12A H 0.2834 1.0901 0.1412 0.158 Uiso 1 1 calc R . .
H12B H 0.2680 0.9345 0.1514 0.158 Uiso 1 1 calc R . .
H12C H 0.1522 0.9435 0.1223 0.158 Uiso 1 1 calc R . .
C13 C 0.4603(4) 0.5995(5) 0.08216(11) 0.0742(9) Uani 1 1 d . . .
C14 C 0.7192(5) 0.7134(7) 0.05939(16) 0.1059(15) Uani 1 1 d . . .
C15 C 0.8000(7) 0.8307(8) 0.0264(2) 0.144(2) Uani 1 1 d . . .
H15A H 0.9049 0.8632 0.0271 0.173 Uiso 1 1 calc R . .
H15B H 0.7861 0.9148 0.0311 0.173 Uiso 1 1 calc R . .
H15C H 0.7599 0.7880 0.0002 0.173 Uiso 1 1 calc R . .
C16 C 0.7862(8) 0.7776(14) 0.0999(2) 0.205(5) Uani 1 1 d . . .
H16A H 0.7735 0.8618 0.1057 0.246 Uiso 1 1 calc R . .
H16B H 0.8910 0.8094 0.0996 0.246 Uiso 1 1 calc R . .
H16C H 0.7373 0.7028 0.1206 0.246 Uiso 1 1 calc R . .
C17 C 0.7170(9) 0.5727(11) 0.0482(4) 0.177(3) Uani 1 1 d . . .
H17A H 0.8176 0.5934 0.0438 0.213 Uiso 1 1 calc R . .
H17B H 0.6598 0.5328 0.0237 0.213 Uiso 1 1 calc R . .
H17C H 0.6722 0.5012 0.0698 0.213 Uiso 1 1 calc R . .
C18 C 0.2127(6) 0.5511(6) 0.14237(12) 0.0975(13) Uani 1 1 d . . .
H18A H 0.2843 0.5311 0.1553 0.117 Uiso 1 1 calc R . .
H18B H 0.1183 0.4970 0.1561 0.117 Uiso 1 1 calc R . .
H18C H 0.2474 0.6564 0.1436 0.117 Uiso 1 1 calc R . .
N1 N 0.3318(3) 0.5970(3) 0.07465(8) 0.0659(7) Uani 1 1 d . . .
O1 O 0.2971(3) 0.8602(3) 0.08079(7) 0.0839(8) Uani 1 1 d . . .
O2 O 0.4765(4) 0.5254(5) 0.10816(11) 0.1142(12) Uani 1 1 d . . .
O3 O 0.5692(3) 0.6922(4) 0.05678(8) 0.0904(9) Uani 1 1 d . . .
O4 O 0.1025(6) 0.4622(5) 0.00699(11) 0.1296(16) Uani 1 1 d D . .
H4O H 0.099(8) 0.505(7) -0.0154(13) 0.156 Uiso 1 1 d D . .

loop_
_atom_site_aniso_label
_atom_site_aniso_U_11
_atom_site_aniso_U_22
_atom_site_aniso_U_33
_atom_site_aniso_U_23
_atom_site_aniso_U_13
_atom_site_aniso_U_12
C1 0.071(2) 0.067(2) 0.072(2) 0.0015(16) -0.0021(17) 0.0388(17)
C2 0.107(4) 0.079(3) 0.156(4) 0.014(3) 0.004(3) 0.058(3)
C3 0.118(5) 0.074(3) 0.324(13) 0.014(5) -0.034(6) 0.018(3)
C4 0.093(3) 0.098(4) 0.161(5) -0.016(3) -0.030(3) 0.037(3)
C5 0.076(2) 0.074(2) 0.089(2) -0.0134(18) -0.0132(19) 0.0432(19)
C6 0.111(3) 0.100(3) 0.072(2) -0.023(2) -0.027(2) 0.081(3)
C7 0.109(3) 0.090(3) 0.0477(15) 0.0007(15) 0.0037(17) 0.072(2)
C8 0.118(3) 0.090(3) 0.071(2) 0.0201(19) 0.029(2) 0.067(3)
C9 0.085(2) 0.0587(19) 0.084(2) -0.0049(17) 0.0067(19) 0.0324(18)
C10 0.119(5) 0.214(9) 0.207(9) -0.109(7) -0.047(6) 0.057(6)
C11 0.304(11) 0.144(5) 0.146(5) 0.042(4) 0.057(6) 0.172(7)
C12 0.168(5) 0.078(3) 0.123(4) -0.012(3) 0.063(4) 0.041(3)
C13 0.074(2) 0.089(3) 0.067(2) 0.0070(18) 0.0007(17) 0.046(2)
C14 0.075(3) 0.127(4) 0.108(3) -0.005(3) 0.003(2) 0.044(3)
C15 0.107(4) 0.145(6) 0.159(5) 0.017(4) 0.047(4) 0.048(4)
C16 0.110(5) 0.276(12) 0.126(5) -0.020(6) -0.025(4) 0.020(6)
C17 0.138(6) 0.190(8) 0.264(10) 0.020(7) 0.031(6) 0.127(7)
C18 0.101(3) 0.129(4) 0.063(2) 0.014(2) 0.0061(19) 0.058(3)
N1 0.0741(18) 0.0774(18) 0.0567(14) 0.0033(12) -0.0028(13) 0.0458(15)
O1 0.1063(19) 0.0629(14) 0.0774(16) 0.0007(11) 0.0296(14) 0.0384(14)
O2 0.097(2) 0.155(3) 0.107(2) 0.049(2) -0.0039(17) 0.075(2)
O3 0.0816(18) 0.110(2) 0.0901(18) 0.0175(16) 0.0175(14) 0.0556(17)
O4 0.196(4) 0.160(3) 0.100(2) -0.071(2) -0.075(3) 0.139(3)

loop_
_geom_bond_atom_site_label_1
_geom_bond_atom_site_label_2
_geom_bond_distance
_geom_bond_site_symmetry_2
_geom_bond_publ_flag
C1 N1 1.474(5) . ?
C1 C2 1.521(6) . ?
C1 C5 1.528(5) . ?
C1 C18 1.530(6) . ?
C2 C3 1.482(9) . ?
C2 H2A 0.9700 . ?
C2 H2B 0.9700 . ?
C3 C4 1.473(9) . ?
C3 H3A 0.9700 . ?
C3 H3B 0.9700 . ?
C4 C5 1.515(7) . ?
C4 H4A 0.9700 . ?
C4 H4B 0.9700 . ?
C5 C6 1.515(6) . ?
C5 H19 0.9800 . ?
C6 O4 1.424(5) . ?
C6 C7 1.528(6) . ?
C6 H6 0.9800 . ?
C7 N1 1.470(4) . ?
C7 C8 1.501(6) . ?
C7 H7 0.9800 . ?
C8 O1 1.418(5) . ?
C8 H8A 0.9700 . ?
C8 H8B 0.9700 . ?
C9 O1 1.422(4) . ?
C9 C12 1.475(6) . ?
C9 C11 1.481(8) . ?
C9 C10 1.484(8) . ?
C10 H10A 0.9600 . ?
C10 H10B 0.9600 . ?
C10 H10C 0.9600 . ?
C11 H11A 0.9600 . ?
C11 H11B 0.9600 . ?
C11 H11C 0.9600 . ?
C12 H12A 0.9600 . ?
C12 H12B 0.9600 . ?
C12 H12C 0.9600 . ?
C13 O2 1.211(5) . ?
C13 N1 1.336(5) . ?
C13 O3 1.340(5) . ?
C14 O3 1.453(6) . ?
C14 C17 1.487(10) . ?
C14 C16 1.494(9) . ?
C14 C15 1.526(9) . ?
C15 H15A 0.9600 . ?
C15 H15B 0.9600 . ?
C15 H15C 0.9600 . ?
C16 H16A 0.9600 . ?
C16 H16B 0.9600 . ?
C16 H16C 0.9600 . ?
C17 H17A 0.9600 . ?
C17 H17B 0.9600 . ?
C17 H17C 0.9600 . ?
C18 H18A 0.9600 . ?
C18 H18B 0.9600 . ?
C18 H18C 0.9600 . ?
O4 H4O 0.87(2) . ?

loop_
_cod_related_entry_id
_cod_related_entry_database
_cod_related_entry_code
1 ChemSpider 30660000
